data_4330343
loop_
_publ_author_name
'J. Palmer West'
'Dino Sulejmanovic'
'Shiou-Jyh Hwu'
'Jian He'
'Don VanDerveer'
'B. Keith Johnson'

_publ_contact_author_address
;Department of Chemistry
Clemson University
Clemson, SC  29634-0973 
USA
;
_publ_contact_author_email shwu@clemson.edu
_publ_contact_author_name 'Shiou-Jyh Hwu'
_publ_contact_author_phone 864-656-5031
_publ_section_title
;
 Synthesis and Structure of Bismuth(III)-Containing Noncentrosymmetric
 Phosphates, Cs3KBi2M4(PO4)6Cl (M = Mn, Fe). Monoclinic (Cc) and
 Tetragonal (P43) Polymorphs Templated by Chlorine-Centered Cl(Bi2Cs)
 Acentric Units
;
_journal_name_full 'Inorganic Chemistry'
_journal_page_first 9723
_journal_page_last 9729
_journal_paper_doi 10.1021/ic3010129
_journal_volume 51
_journal_year 2012
_chemical_formula_sum 'Bi2 Cl Cs3 K Mn4 O24 P6'
_chemical_formula_weight 1680.82
_chemical_name_systematic
; 
 ? 
;
_space_group_IT_number 9
_symmetry_cell_setting monoclinic
_symmetry_space_group_name_Hall 'C -2yc'
_symmetry_space_group_name_H-M 'C 1 c 1'
_atom_sites_solution_hydrogens none
_atom_sites_solution_primary direct
_atom_sites_solution_secondary difmap
_audit_creation_method SHELXL-97
_cell_angle_alpha 90.00
_cell_angle_beta 116.91(3)
_cell_angle_gamma 90.00
_cell_formula_units_Z 4
_cell_length_a 17.362(4)
_cell_length_b 17.138(3)
_cell_length_c 9.993(2)
_cell_measurement_reflns_used 4220
_cell_measurement_temperature 293(2)
_cell_measurement_theta_max 25.04
_cell_measurement_theta_min 2.38
_cell_volume 2651.5(12)
_computing_structure_refinement 'SHELXL-97 (Sheldrick, 1997)'
_computing_structure_solution 'SHELXS-97 (Sheldrick, 1990)'
_diffrn_ambient_temperature 293(2)
_diffrn_measured_fraction_theta_full 0.999
_diffrn_measured_fraction_theta_max 0.999
_diffrn_radiation_monochromator graphite
_diffrn_radiation_source 'fine-focus sealed tube'
_diffrn_radiation_type MoK\a
_diffrn_radiation_wavelength 0.71073
_diffrn_reflns_av_R_equivalents 0.0628
_diffrn_reflns_av_sigmaI/netI 0.0778
_diffrn_reflns_limit_h_max 20
_diffrn_reflns_limit_h_min -20
_diffrn_reflns_limit_k_max 20
_diffrn_reflns_limit_k_min -20
_diffrn_reflns_limit_l_max 10
_diffrn_reflns_limit_l_min -11
_diffrn_reflns_number 11130
_diffrn_reflns_theta_full 25.04
_diffrn_reflns_theta_max 25.04
_diffrn_reflns_theta_min 2.38
_exptl_absorpt_coefficient_mu 19.852
_exptl_absorpt_correction_T_max 0.1992
_exptl_absorpt_correction_T_min 0.1333
_exptl_absorpt_correction_type multi-scan
_exptl_absorpt_process_details 'REQAB, CrystalClear'
_exptl_crystal_colour 'dark blue'
_exptl_crystal_density_diffrn 4.211
_exptl_crystal_description chunk
_exptl_crystal_F_000 2996
_exptl_crystal_size_max 0.17
_exptl_crystal_size_mid 0.14
_exptl_crystal_size_min 0.12
_refine_diff_density_max 2.505
_refine_diff_density_min -2.469
_refine_diff_density_rms 0.337
_refine_ls_abs_structure_details 'Flack H D (1983), Acta Cryst. A39, 876-881'
_refine_ls_abs_structure_Flack 0.291(9)
_refine_ls_extinction_method none
_refine_ls_goodness_of_fit_ref 1.063
_refine_ls_hydrogen_treatment none
_refine_ls_matrix_type full
_refine_ls_number_parameters 346
_refine_ls_number_reflns 4220
_refine_ls_number_restraints 2
_refine_ls_restrained_S_all 1.063
_refine_ls_R_factor_all 0.0585
_refine_ls_R_factor_gt 0.0511
_refine_ls_shift/su_max 0.000
_refine_ls_shift/su_mean 0.000
_refine_ls_structure_factor_coef Fsqd
_refine_ls_weighting_details 'calc w=1/[\s^2^(Fo^2^)+(0.0657P)^2^+0.0000P] where P=(Fo^2^+2Fc^2^)/3'
_refine_ls_weighting_scheme calc
_refine_ls_wR_factor_gt 0.1240
_refine_ls_wR_factor_ref 0.1313
_reflns_number_gt 3735
_reflns_number_total 4220
_reflns_threshold_expression >2sigma(I)
_cod_data_source_file ic3010129_si_003_1.cif
_cod_data_source_block alpha-Cs3KBi2Mn4(PO4)6Cl
_cod_original_cell_volume 2651.4(9)
_cod_database_code 4330343

loop_
_symmetry_equiv_pos_as_xyz
'x, y, z'
'x, -y, z+1/2'
'x+1/2, y+1/2, z'
'x+1/2, -y+1/2, z+1/2'

loop_
_atom_site_label
_atom_site_type_symbol
_atom_site_fract_x
_atom_site_fract_y
_atom_site_fract_z
_atom_site_U_iso_or_equiv
_atom_site_adp_type
_atom_site_occupancy
_atom_site_symmetry_multiplicity
_atom_site_calc_flag
Bi1 Bi -0.39118(5) -0.19372(6) -0.91969(10) 0.0356(3) Uani 1 1 d
Bi2 Bi -0.15843(5) -0.42348(4) -0.93865(9) 0.0245(2) Uani 1 1 d
Cs1 Cs -0.69258(15) -0.32525(11) -1.6174(2) 0.0536(5) Uani 1 1 d
Cs2 Cs -0.45527(12) -0.43721(11) -1.1305(2) 0.0480(5) Uani 1 1 d
Cs3 Cs -0.55476(14) -0.14699(12) -0.7150(2) 0.0547(5) Uani 1 1 d
K K -0.3875(2) -0.0194(3) -1.2005(5) 0.0212(10) Uani 1 1 d
Cl Cl -0.7516(5) -0.2066(4) -1.3960(9) 0.0516(19) Uani 1 1 d
Mn1 Mn -0.4117(3) -0.3136(3) -0.4568(6) 0.0476(12) Uani 1 1 d
Mn2 Mn -0.6260(2) -0.25363(19) -1.1161(4) 0.0232(7) Uani 1 1 d
Mn3 Mn -0.2651(2) -0.38208(18) -0.6370(3) 0.0199(7) Uani 1 1 d
Mn4 Mn -0.1563(2) -0.05657(19) -0.4804(4) 0.0247(8) Uani 1 1 d
P1 P -0.5575(3) -0.0653(3) -1.0565(7) 0.0174(12) Uani 1 1 d
P2 P -0.2715(4) -0.4427(4) -1.3172(7) 0.0323(15) Uani 1 1 d
P3 P -0.2116(4) -0.0672(3) -0.7883(7) 0.0234(13) Uani 1 1 d
P4 P -0.4960(4) -0.2173(4) -1.2889(8) 0.0300(14) Uani 1 1 d
P5 P -0.4868(4) -0.3409(3) -0.7925(7) 0.0263(13) Uani 1 1 d
P6 P -0.2867(4) -0.2001(3) -0.5320(7) 0.0189(12) Uani 1 1 d
O1 O -0.3280(12) -0.2373(11) -0.441(2) 0.042(5) Uani 1 1 d
O2 O -0.0649(12) -0.3321(10) -0.911(2) 0.038(4) Uani 1 1 d
O3 O -0.4701(11) -0.0940(10) -0.944(2) 0.046(6) Uani 1 1 d
O4 O -0.5672(10) 0.0111(9) -0.985(2) 0.037(4) Uani 1 1 d
O5 O -0.2181(11) -0.3921(11) -1.1908(18) 0.041(5) Uani 1 1 d
O6 O -0.4155(14) -0.1744(12) -1.199(3) 0.056(5) Uiso 1 1 d
O7 O -0.2939(12) -0.1020(12) -0.907(2) 0.046(5) Uani 1 1 d
O8 O -0.5544(10) -0.0411(9) -1.2052(18) 0.028(3) Uiso 1 1 d
O9 O -0.5274(13) -0.2420(13) -1.176(2) 0.057(6) Uiso 1 1 d
O10 O -0.7336(9) -0.2388(9) -1.066(2) 0.031(4) Uani 1 1 d
O11 O -0.4766(17) -0.2895(13) -0.354(3) 0.073(8) Uani 1 1 d
O12 O -0.2395(11) -0.4417(10) -1.438(2) 0.037(4) Uani 1 1 d
O13 O -0.2272(10) -0.0070(9) -0.6903(19) 0.033(4) Uani 1 1 d
O14 O -0.5075(14) -0.3254(13) -0.665(3) 0.062(6) Uiso 1 1 d
O15 O -0.6556(11) -0.3717(9) -1.168(2) 0.044(5) Uani 1 1 d
O16 O -0.1592(10) 0.0348(9) -0.362(2) 0.035(4) Uani 1 1 d
O17 O -0.2691(16) -0.5270(16) -1.264(3) 0.090(10) Uani 1 1 d
O18 O -0.3678(14) -0.4164(14) -1.402(3) 0.076(8) Uani 1 1 d
O19 O -0.6257(9) -0.1253(9) -1.0788(18) 0.030(4) Uani 1 1 d
O20 O -0.3585(12) -0.1667(12) -0.683(2) 0.051(6) Uani 1 1 d
O21 O -0.2299(9) -0.1361(10) -0.4372(18) 0.030(4) Uani 1 1 d
O22 O -0.5341(11) -0.4209(10) -0.865(2) 0.048(5) Uani 1 1 d
O23 O -0.5192(11) -0.2728(9) -0.9011(19) 0.036(4) Uani 1 1 d
O24 O -0.3922(13) -0.3491(12) -0.751(3) 0.057(5) Uiso 1 1 d

loop_
_atom_site_aniso_label
_atom_site_aniso_U_11
_atom_site_aniso_U_22
_atom_site_aniso_U_33
_atom_site_aniso_U_23
_atom_site_aniso_U_13
_atom_site_aniso_U_12
Bi1 0.0225(4) 0.0349(5) 0.0390(6) -0.0127(4) 0.0048(4) 0.0069(4)
Bi2 0.0227(4) 0.0213(4) 0.0256(4) -0.0006(4) 0.0075(3) 0.0040(3)
Cs1 0.0894(14) 0.0370(10) 0.0341(10) -0.0027(7) 0.0275(9) -0.0053(9)
Cs2 0.0420(10) 0.0464(10) 0.0471(11) 0.0031(8) 0.0127(8) -0.0006(8)
Cs3 0.0747(13) 0.0487(11) 0.0519(12) 0.0058(9) 0.0384(10) 0.0151(9)
K 0.0066(17) 0.025(2) 0.021(2) 0.0163(19) -0.0035(16) -0.0092(16)
Cl 0.052(4) 0.051(4) 0.051(5) -0.007(3) 0.022(4) -0.027(3)
Mn1 0.033(2) 0.044(3) 0.066(3) 0.015(2) 0.022(2) -0.0027(19)
Mn2 0.0182(14) 0.0196(16) 0.0279(18) -0.0025(14) 0.0069(13) -0.0016(12)
Mn3 0.0151(14) 0.0183(15) 0.0220(17) -0.0042(14) 0.0047(13) 0.0023(12)
Mn4 0.0180(16) 0.0237(17) 0.030(2) -0.0009(14) 0.0085(15) 0.0026(13)
P1 0.015(3) 0.021(3) 0.014(3) -0.004(2) 0.005(2) -0.002(2)
P2 0.025(3) 0.048(4) 0.019(3) 0.018(3) 0.006(3) 0.007(3)
P3 0.019(3) 0.017(3) 0.028(3) 0.001(2) 0.006(2) 0.001(2)
P4 0.033(3) 0.026(3) 0.034(4) 0.004(3) 0.018(3) 0.010(3)
P5 0.027(3) 0.021(3) 0.022(3) -0.002(2) 0.003(2) -0.004(2)
P6 0.017(3) 0.022(3) 0.017(3) 0.002(2) 0.008(2) 0.002(2)
O1 0.053(11) 0.058(12) 0.029(10) 0.009(9) 0.031(9) -0.010(9)
O2 0.051(10) 0.028(9) 0.040(10) -0.015(8) 0.026(9) -0.019(8)
O3 0.023(9) 0.022(9) 0.059(13) 0.013(8) -0.011(8) 0.008(7)
O4 0.035(9) 0.025(9) 0.048(11) -0.027(8) 0.016(8) -0.002(7)
O5 0.041(10) 0.066(13) 0.007(7) 0.010(8) 0.003(7) 0.013(9)
O7 0.038(10) 0.050(12) 0.044(12) -0.011(9) 0.013(9) -0.025(9)
O10 0.024(8) 0.028(9) 0.051(11) 0.001(7) 0.026(8) 0.002(6)
O11 0.102(18) 0.056(14) 0.049(14) 0.014(11) 0.024(13) 0.059(13)
O12 0.037(10) 0.042(11) 0.042(11) 0.011(8) 0.027(8) 0.008(8)
O13 0.043(10) 0.016(8) 0.035(10) -0.009(7) 0.013(8) 0.002(7)
O15 0.044(10) 0.018(8) 0.052(12) -0.014(8) 0.008(9) -0.011(7)
O16 0.037(9) 0.028(9) 0.044(11) -0.007(8) 0.022(8) 0.000(7)
O17 0.078(17) 0.10(2) 0.089(19) 0.049(16) 0.030(15) -0.023(15)
O18 0.036(12) 0.084(17) 0.086(19) 0.016(15) 0.009(12) 0.014(11)
O19 0.022(8) 0.025(8) 0.044(11) 0.015(7) 0.016(7) -0.007(6)
O20 0.038(10) 0.065(13) 0.023(10) -0.017(9) -0.010(8) 0.018(9)
O21 0.026(8) 0.033(9) 0.021(8) -0.012(7) 0.001(6) -0.008(7)
O22 0.036(10) 0.028(10) 0.059(14) -0.010(9) 0.004(9) -0.012(8)
O23 0.048(10) 0.029(9) 0.022(9) -0.007(7) 0.009(7) 0.004(8)

loop_
_atom_type_symbol
_atom_type_description
_atom_type_scat_dispersion_real
_atom_type_scat_dispersion_imag
_atom_type_scat_source
O O 0.0106 0.0060 'International Tables Vol C Tables 4.2.6.8 and 6.1.1.4'
P P 0.1023 0.0942 'International Tables Vol C Tables 4.2.6.8 and 6.1.1.4'
Cl Cl 0.1484 0.1585 'International Tables Vol C Tables 4.2.6.8 and 6.1.1.4'
K K 0.2009 0.2494 'International Tables Vol C Tables 4.2.6.8 and 6.1.1.4'
Mn Mn 0.3368 0.7283 'International Tables Vol C Tables 4.2.6.8 and 6.1.1.4'
Cs Cs -0.3680 2.1192 'International Tables Vol C Tables 4.2.6.8 and 6.1.1.4'
Bi Bi -4.1077 10.2566 'International Tables Vol C Tables 4.2.6.8 and 6.1.1.4'

loop_
_geom_angle_atom_site_label_1
_geom_angle_atom_site_label_2
_geom_angle_atom_site_label_3
_geom_angle
_geom_angle_site_symmetry_1
_geom_angle_site_symmetry_3
O3 Bi1 O20 78.3(7) . .
O3 Bi1 O7 82.8(7) . .
O20 Bi1 O7 88.3(8) . .
O3 Bi1 O6 89.5(8) . .
O20 Bi1 O6 160.1(7) . .
O7 Bi1 O6 74.5(7) . .
O3 Bi1 O23 84.4(6) . .
O20 Bi1 O23 81.5(7) . .
O7 Bi1 O23 165.0(6) . .
O6 Bi1 O23 113.3(6) . .
O3 Bi1 O9 84.0(7) . .
O20 Bi1 O9 139.9(7) . .
O7 Bi1 O9 124.9(7) . .
O6 Bi1 O9 52.2(7) . .
O23 Bi1 O9 61.1(6) . .
O3 Bi1 Cl 162.8(6) . 4_545
O20 Bi1 Cl 103.7(5) . 4_545
O7 Bi1 Cl 80.2(6) . 4_545
O6 Bi1 Cl 83.5(5) . 4_545
O23 Bi1 Cl 112.8(4) . 4_545
O9 Bi1 Cl 103.7(5) . 4_545
O3 Bi1 K 63.1(6) . .
O20 Bi1 K 120.0(6) . .
O7 Bi1 K 45.2(5) . .
O6 Bi1 K 40.1(5) . .
O23 Bi1 K 133.1(4) . .
O9 Bi1 K 81.5(5) . .
Cl Bi1 K 102.33(19) 4_545 .
O3 Bi1 K 39.6(5) . 2
O20 Bi1 K 48.2(5) . 2
O7 Bi1 K 62.4(5) . 2
O6 Bi1 K 113.2(5) . 2
O23 Bi1 K 102.6(4) . 2
O9 Bi1 K 123.6(5) . 2
Cl Bi1 K 130.61(17) 4_545 2
K Bi1 K 74.11(3) . 2
O3 Bi1 Cs3 51.1(6) . .
O20 Bi1 Cs3 49.7(5) . .
O7 Bi1 Cs3 118.9(5) . .
O6 Bi1 Cs3 131.3(5) . .
O23 Bi1 Cs3 46.2(4) . .
O9 Bi1 Cs3 91.5(5) . .
Cl Bi1 Cs3 142.14(18) 4_545 .
K Bi1 Cs3 114.22(8) . .
K Bi1 Cs3 56.51(7) 2 .
O3 Bi1 Cs2 131.8(5) . .
O20 Bi1 Cs2 124.9(6) . .
O7 Bi1 Cs2 132.6(5) . .
O6 Bi1 Cs2 74.9(5) . .
O23 Bi1 Cs2 62.3(4) . .
O9 Bi1 Cs2 50.3(5) . .
Cl Bi1 Cs2 61.22(17) 4_545 .
K Bi1 Cs2 115.02(8) . .
K Bi1 Cs2 164.89(7) 2 .
Cs3 Bi1 Cs2 108.43(5) . .
O3 Bi1 Cs1 116.8(6) . 4_545
O20 Bi1 Cs1 123.5(6) . 4_545
O7 Bi1 Cs1 46.1(5) . 4_545
O6 Bi1 Cs1 49.1(5) . 4_545
O23 Bi1 Cs1 148.6(4) . 4_545
O9 Bi1 Cs1 96.6(5) . 4_545
Cl Bi1 Cs1 47.65(18) 4_545 4_545
K Bi1 Cs1 54.72(7) . 4_545
K Bi1 Cs1 108.35(7) 2 4_545
Cs3 Bi1 Cs1 164.73(5) . 4_545
Cs2 Bi1 Cs1 86.64(4) . 4_545
O4 Bi2 O2 79.8(7) 3_545 .
O4 Bi2 O8 76.3(6) 3_545 4_545
O2 Bi2 O8 82.2(6) . 4_545
O4 Bi2 O5 84.1(7) 3_545 .
O2 Bi2 O5 84.9(7) . .
O8 Bi2 O5 158.1(6) 4_545 .
O4 Bi2 O12 89.4(6) 3_545 2_545
O2 Bi2 O12 166.0(6) . 2_545
O8 Bi2 O12 86.7(5) 4_545 2_545
O5 Bi2 O12 103.0(6) . 2_545
O4 Bi2 Cl 161.0(5) 3_545 4_545
O2 Bi2 Cl 82.1(5) . 4_545
O8 Bi2 Cl 106.8(4) 4_545 4_545
O5 Bi2 Cl 88.7(5) . 4_545
O12 Bi2 Cl 109.3(4) 2_545 4_545
O4 Bi2 Cs3 54.5(5) 3_545 4_544
O2 Bi2 Cs3 49.1(5) . 4_544
O8 Bi2 Cs3 112.3(4) 4_545 4_544
O5 Bi2 Cs3 46.7(5) . 4_544
O12 Bi2 Cs3 129.9(4) 2_545 4_544
Cl Bi2 Cs3 108.47(18) 4_545 4_544
O4 Bi2 K 43.6(4) 3_545 4_545
O2 Bi2 K 61.9(5) . 4_545
O8 Bi2 K 38.6(4) 4_545 4_545
O5 Bi2 K 119.5(5) . 4_545
O12 Bi2 K 104.1(4) 2_545 4_545
Cl Bi2 K 129.44(17) 4_545 4_545
Cs3 Bi2 K 74.75(8) 4_544 4_545
O4 Bi2 Cs3 58.9(5) 3_545 3_545
O2 Bi2 Cs3 116.9(5) . 3_545
O8 Bi2 Cs3 45.4(4) 4_545 3_545
O5 Bi2 Cs3 129.5(5) . 3_545
O12 Bi2 Cs3 49.3(4) 2_545 3_545
Cl Bi2 Cs3 136.41(17) 4_545 3_545
Cs3 Bi2 Cs3 113.33(5) 4_544 3_545
K Bi2 Cs3 55.10(7) 4_545 3_545
O4 Bi2 Cs1 112.4(5) 3_545 4_545
O2 Bi2 Cs1 48.3(5) . 4_545
O8 Bi2 Cs1 123.3(4) 4_545 4_545
O5 Bi2 Cs1 56.0(5) . 4_545
O12 Bi2 Cs1 145.5(4) 2_545 4_545
Cl Bi2 Cs1 49.86(18) 4_545 4_545
Cs3 Bi2 Cs1 58.63(4) 4_544 4_545
K Bi2 Cs1 110.14(7) 4_545 4_545
Cs3 Bi2 Cs1 165.20(5) 3_545 4_545
O4 Bi2 Cs2 132.4(4) 3_545 .
O2 Bi2 Cs2 135.7(5) . .
O8 Bi2 Cs2 128.7(4) 4_545 .
O5 Bi2 Cs2 72.2(5) . .
O12 Bi2 Cs2 58.3(4) 2_545 .
Cl Bi2 Cs2 60.53(16) 4_545 .
Cs3 Bi2 Cs2 118.86(5) 4_544 .
K Bi2 Cs2 161.85(8) 4_545 .
Cs3 Bi2 Cs2 106.87(4) 3_545 .
Cs1 Bi2 Cs2 87.83(4) 4_545 .
O21 Cs1 O13 67.6(5) 4_443 3_444
O21 Cs1 O1 45.5(4) 4_443 4_443
O13 Cs1 O1 96.8(5) 3_444 4_443
O21 Cs1 O16 121.8(4) 4_443 3_444
O13 Cs1 O16 55.0(4) 3_444 3_444
O1 Cs1 O16 143.4(5) 4_443 3_444
O21 Cs1 O14 67.8(5) 4_443 1_554
O13 Cs1 O14 93.3(5) 3_444 1_554
O1 Cs1 O14 99.4(5) 4_443 1_554
O16 Cs1 O14 104.7(5) 3_444 1_554
O21 Cs1 Cl 144.4(3) 4_443 .
O13 Cs1 Cl 129.4(4) 3_444 .
O1 Cs1 Cl 98.9(3) 4_443 .
O16 Cs1 Cl 86.1(3) 3_444 .
O14 Cs1 Cl 130.4(4) 1_554 .
O21 Cs1 O2 124.3(4) 4_443 4_444
O13 Cs1 O2 152.6(4) 3_444 4_444
O1 Cs1 O2 108.4(4) 4_443 4_444
O16 Cs1 O2 104.9(4) 3_444 4_444
O14 Cs1 O2 72.7(5) 1_554 4_444
Cl Cs1 O2 57.8(3) . 4_444
O21 Cs1 O7 128.7(5) 4_443 4_444
O13 Cs1 O7 72.4(5) 3_444 4_444
O1 Cs1 O7 112.6(4) 4_443 4_444
O16 Cs1 O7 41.8(4) 3_444 4_444
O14 Cs1 O7 146.0(5) 1_554 4_444
Cl Cs1 O7 57.2(3) . 4_444
O2 Cs1 O7 106.0(5) 4_444 4_444
O21 Cs1 O11 118.3(5) 4_443 1_554
O13 Cs1 O11 111.5(4) 3_444 1_554
O1 Cs1 O11 138.0(6) 4_443 1_554
O16 Cs1 O11 78.3(5) 3_444 1_554
O14 Cs1 O11 50.5(6) 1_554 1_554
Cl Cs1 O11 86.7(4) . 1_554
O2 Cs1 O11 41.5(4) 4_444 1_554
O7 Cs1 O11 105.3(5) 4_444 1_554
O21 Cs1 O6 93.7(5) 4_443 4_444
O13 Cs1 O6 82.7(5) 3_444 4_444
O1 Cs1 O6 63.0(5) 4_443 4_444
O16 Cs1 O6 88.2(4) 3_444 4_444
O14 Cs1 O6 161.1(5) 1_554 4_444
Cl Cs1 O6 63.1(4) . 4_444
O2 Cs1 O6 117.9(5) 4_444 4_444
O7 Cs1 O6 49.9(5) 4_444 4_444
O11 Cs1 O6 147.8(5) 1_554 4_444
O21 Cs1 P6 22.6(3) 4_443 4_443
O13 Cs1 P6 85.3(3) 3_444 4_443
O1 Cs1 P6 23.9(3) 4_443 4_443
O16 Cs1 P6 140.1(3) 3_444 4_443
O14 Cs1 P6 79.2(4) 1_554 4_443
Cl Cs1 P6 122.07(17) . 4_443
O2 Cs1 P6 113.9(3) 4_444 4_443
O7 Cs1 P6 128.2(3) 4_444 4_443
O11 Cs1 P6 126.4(5) 1_554 4_443
O6 Cs1 P6 82.0(4) 4_444 4_443
O21 Cs1 O5 93.4(4) 4_443 4_444
O13 Cs1 O5 157.3(4) 3_444 4_444
O1 Cs1 O5 60.5(4) 4_443 4_444
O16 Cs1 O5 144.6(4) 3_444 4_444
O14 Cs1 O5 90.5(5) 1_554 4_444
Cl Cs1 O5 60.4(3) . 4_444
O2 Cs1 O5 49.0(3) 4_444 4_444
O7 Cs1 O5 114.7(4) 4_444 4_444
O11 Cs1 O5 88.0(4) 1_554 4_444
O6 Cs1 O5 86.4(4) 4_444 4_444
P6 Cs1 O5 73.5(3) 4_443 4_444
O22 Cs2 O18 80.7(5) 2_544 2_545
O22 Cs2 O16 53.7(4) 2_544 3_444
O18 Cs2 O16 113.1(5) 2_545 3_444
O22 Cs2 O11 102.1(5) 2_544 1_554
O18 Cs2 O11 160.2(6) 2_545 1_554
O16 Cs2 O11 83.1(6) 3_444 1_554
O22 Cs2 O15 95.1(4) 2_544 .
O18 Cs2 O15 116.4(6) 2_545 .
O16 Cs2 O15 42.9(4) 3_444 .
O11 Cs2 O15 83.0(5) 1_554 .
O22 Cs2 O22 115.3(5) 2_544 .
O18 Cs2 O22 75.4(6) 2_545 .
O16 Cs2 O22 83.0(4) 3_444 .
O11 Cs2 O22 119.4(5) 1_554 .
O15 Cs2 O22 49.4(5) . .
O22 Cs2 O9 127.8(4) 2_544 .
O18 Cs2 O9 147.5(6) 2_545 .
O16 Cs2 O9 80.8(4) 3_444 .
O11 Cs2 O9 41.9(5) 1_554 .
O15 Cs2 O9 53.6(4) . .
O22 Cs2 O9 77.6(5) . .
O22 Cs2 O18 73.7(6) 2_544 .
O18 Cs2 O18 112.0(6) 2_545 .
O16 Cs2 O18 99.8(5) 3_444 .
O11 Cs2 O18 51.8(5) 1_554 .
O15 Cs2 O18 127.6(5) . .
O22 Cs2 O18 169.8(5) . .
O9 Cs2 O18 93.0(5) . .
O22 Cs2 O17 119.4(5) 2_544 2_545
O18 Cs2 O17 41.8(6) 2_545 2_545
O16 Cs2 O17 149.4(6) 3_444 2_545
O11 Cs2 O17 125.7(7) 1_554 2_545
O15 Cs2 O17 122.8(5) . 2_545
O22 Cs2 O17 74.2(5) . 2_545
O9 Cs2 O17 112.8(5) . 2_545
O18 Cs2 O17 106.3(6) . 2_545
O22 Cs2 O24 150.6(5) 2_544 .
O18 Cs2 O24 76.8(6) 2_545 .
O16 Cs2 O24 120.0(4) 3_444 .
O11 Cs2 O24 105.5(5) 1_554 .
O15 Cs2 O24 78.6(4) . .
O22 Cs2 O24 40.4(4) . .
O9 Cs2 O24 71.0(5) . .
O18 Cs2 O24 132.6(5) . .
O17 Cs2 O24 48.6(5) 2_545 .
O22 Cs2 P2 96.3(3) 2_544 2_545
O18 Cs2 P2 23.1(4) 2_545 2_545
O16 Cs2 P2 136.1(3) 3_444 2_545
O11 Cs2 P2 138.8(5) 1_554 2_545
O15 Cs2 P2 131.8(4) . 2_545
O22 Cs2 P2 83.8(3) . 2_545
O9 Cs2 P2 135.9(4) . 2_545
O18 Cs2 P2 100.5(3) . 2_545
O17 Cs2 P2 23.1(4) 2_545 2_545
O24 Cs2 P2 69.1(3) . 2_545
O22 Cs2 P3 72.3(3) 2_544 4_444
O18 Cs2 P3 111.9(4) 2_545 4_444
O16 Cs2 P3 21.1(3) 3_444 4_444
O11 Cs2 P3 87.4(5) 1_554 4_444
O15 Cs2 P3 22.8(3) . 4_444
O22 Cs2 P3 63.3(3) . 4_444
O9 Cs2 P3 70.4(3) . 4_444
O18 Cs2 P3 117.8(3) . 4_444
O17 Cs2 P3 135.8(5) 2_545 4_444
O24 Cs2 P3 98.9(3) . 4_444
P2 Cs2 P3 133.51(15) 2_545 4_444
O5 Cs3 O23 130.7(5) 4_445 .
O5 Cs3 O2 58.9(4) 4_445 4_445
O23 Cs3 O2 128.1(4) . 4_445
O5 Cs3 O14 112.9(6) 4_445 .
O23 Cs3 O14 46.1(6) . .
O2 Cs3 O14 82.1(5) 4_445 .
O5 Cs3 O8 76.4(5) 4_445 2
O23 Cs3 O8 135.9(5) . 2
O2 Cs3 O8 94.9(4) 4_445 2
O14 Cs3 O8 165.9(5) . 2
O5 Cs3 O19 99.6(4) 4_445 .
O23 Cs3 O19 59.3(4) . .
O2 Cs3 O19 157.6(4) 4_445 .
O14 Cs3 O19 103.0(5) . .
O8 Cs3 O19 85.1(4) 2 .
O5 Cs3 O20 168.6(5) 4_445 .
O23 Cs3 O20 60.5(5) . .
O2 Cs3 O20 113.7(5) 4_445 .
O14 Cs3 O20 72.6(6) . .
O8 Cs3 O20 96.4(5) 2 .
O19 Cs3 O20 88.4(4) . .
O5 Cs3 O12 45.5(4) 4_445 4_445
O23 Cs3 O12 108.1(4) . 4_445
O2 Cs3 O12 103.9(4) 4_445 4_445
O14 Cs3 O12 130.7(5) . 4_445
O8 Cs3 O12 63.4(4) 2 4_445
O19 Cs3 O12 56.2(4) . 4_445
O20 Cs3 O12 138.9(5) . 4_445
O5 Cs3 O4 55.7(4) 4_445 2
O23 Cs3 O4 173.0(4) . 2
O2 Cs3 O4 50.6(4) 4_445 2
O14 Cs3 O4 131.4(5) . 2
O8 Cs3 O4 44.3(4) 2 2
O19 Cs3 O4 124.9(4) . 2
O20 Cs3 O4 113.0(4) . 2
O12 Cs3 O4 78.4(4) 4_445 2
O5 Cs3 O3 135.2(4) 4_445 .
O23 Cs3 O3 60.6(5) . .
O2 Cs3 O3 157.5(5) 4_445 .
O14 Cs3 O3 101.9(5) . .
O8 Cs3 O3 75.8(4) 2 .
O19 Cs3 O3 43.6(4) . .
O20 Cs3 O3 48.8(4) . .
O12 Cs3 O3 90.4(4) 4_445 .
O4 Cs3 O3 117.7(4) 2 .
O5 Cs3 P1 111.8(3) 4_445 .
O23 Cs3 P1 68.2(4) . .
O2 Cs3 P1 163.7(3) 4_445 .
O14 Cs3 P1 114.2(5) . .
O8 Cs3 P1 69.3(3) 2 .
O19 Cs3 P1 24.2(2) . .
O20 Cs3 P1 73.0(4) . .
O12 Cs3 P1 66.5(3) 4_445 .
O4 Cs3 P1 113.3(3) 2 .
O3 Cs3 P1 24.2(3) . .
O5 Cs3 P5 127.6(4) 4_445 .
O23 Cs3 P5 23.4(3) . .
O2 Cs3 P5 105.1(3) 4_445 .
O14 Cs3 P5 23.2(5) . .
O8 Cs3 P5 154.4(3) 2 .
O19 Cs3 P5 82.3(3) . .
O20 Cs3 P5 61.1(4) . .
O12 Cs3 P5 124.6(3) 4_445 .
O4 Cs3 P5 152.7(3) 2 .
O3 Cs3 P5 79.7(3) . .
P1 Cs3 P5 91.09(14) . .
O6 K O13 109.9(6) . 2_554
O6 K O8 72.2(6) . .
O13 K O8 177.7(5) 2_554 .
O6 K O3 129.3(6) . 2_554
O13 K O3 91.6(5) 2_554 2_554
O8 K O3 87.8(5) . 2_554
O6 K O7 63.2(6) . .
O13 K O7 87.2(5) 2_554 .
O8 K O7 92.9(5) . .
O3 K O7 166.6(6) 2_554 .
O6 K O4 86.6(5) . 2_554
O13 K O4 126.7(5) 2_554 2_554
O8 K O4 54.0(5) . 2_554
O3 K O4 45.9(4) 2_554 2_554
O7 K O4 142.0(5) . 2_554
O6 K O20 175.8(7) . 2_554
O13 K O20 73.0(5) 2_554 2_554
O8 K O20 104.9(5) . 2_554
O3 K O20 52.8(4) 2_554 2_554
O7 K O20 114.4(5) . 2_554
O4 K O20 94.1(4) 2_554 2_554
O6 K P1 108.6(5) . 2_554
O13 K P1 108.6(4) 2_554 2_554
O8 K P1 71.4(3) . 2_554
O3 K P1 22.1(3) 2_554 2_554
O7 K P1 164.2(4) . 2_554
O4 K P1 23.8(3) 2_554 2_554
O20 K P1 72.8(3) 2_554 2_554
O6 K P4 17.9(5) . .
O13 K P4 122.7(4) 2_554 .
O8 K P4 59.6(3) . .
O3 K P4 113.3(3) 2_554 .
O7 K P4 78.3(4) . .
O4 K P4 69.1(3) 2_554 .
O20 K P4 161.6(4) 2_554 .
P1 K P4 91.76(17) 2_554 .
O6 K Mn4 118.4(5) . 2_554
O13 K Mn4 31.8(4) 2_554 2_554
O8 K Mn4 146.4(4) . 2_554
O3 K Mn4 104.1(3) 2_554 2_554
O7 K Mn4 68.6(3) . 2_554
O4 K Mn4 149.4(3) 2_554 2_554
O20 K Mn4 62.2(3) 2_554 2_554
P1 K Mn4 125.85(15) 2_554 2_554
P4 K Mn4 136.12(16) . 2_554
O6 K P3 123.0(5) . 2_554
O13 K P3 19.4(3) 2_554 2_554
O8 K P3 159.8(3) . 2_554
O3 K P3 72.2(4) 2_554 2_554
O7 K P3 105.8(4) . 2_554
O4 K P3 110.2(3) 2_554 2_554
O20 K P3 60.6(4) 2_554 2_554
P1 K P3 89.97(15) 2_554 2_554
P4 K P3 131.1(2) . 2_554
Mn4 K P3 42.58(11) 2_554 2_554
O6 K Cs3 124.6(5) . 2_554
O13 K Cs3 125.5(3) 2_554 2_554
O8 K Cs3 52.5(3) . 2_554
O3 K Cs3 55.1(5) 2_554 2_554
O7 K Cs3 115.7(4) . 2_554
O4 K Cs3 61.9(4) 2_554 2_554
O20 K Cs3 52.6(4) 2_554 2_554
P1 K Cs3 56.24(11) 2_554 2_554
P4 K Cs3 110.58(13) . 2_554
Mn4 K Cs3 109.35(13) 2_554 2_554
P3 K Cs3 110.69(13) 2_554 2_554
Mn2 Cl Bi1 99.1(3) . 4_444
Mn2 Cl Bi2 97.8(2) . 4_444
Bi1 Cl Bi2 161.4(3) 4_444 4_444
Mn2 Cl Cs1 98.5(3) . .
Bi1 Cl Cs1 94.6(2) 4_444 .
Bi2 Cl Cs1 90.7(2) 4_444 .
Mn2 Cl Cs2 146.8(3) . 4_444
Bi1 Cl Cs2 80.37(18) 4_444 4_444
Bi2 Cl Cs2 81.18(18) 4_444 4_444
Cs1 Cl Cs2 114.6(2) . 4_444
O11 Mn1 O18 107.8(11) . 1_556
O11 Mn1 O1 115.3(11) . .
O18 Mn1 O1 114.9(9) 1_556 .
O11 Mn1 O14 99.9(10) . .
O18 Mn1 O14 104.1(10) 1_556 .
O1 Mn1 O14 113.3(9) . .
O11 Mn1 Cs3 80.9(6) . .
O18 Mn1 Cs3 157.5(8) 1_556 .
O1 Mn1 Cs3 77.6(6) . .
O14 Mn1 Cs3 53.5(7) . .
O11 Mn1 Cs2 47.9(7) . 1_556
O18 Mn1 Cs2 60.1(9) 1_556 1_556
O1 Mn1 Cs2 132.5(6) . 1_556
O14 Mn1 Cs2 113.4(7) . 1_556
Cs3 Mn1 Cs2 126.47(13) . 1_556
O11 Mn1 Cs1 51.0(8) . 1_556
O18 Mn1 Cs1 107.3(7) 1_556 1_556
O1 Mn1 Cs1 137.6(6) . 1_556
O14 Mn1 Cs1 49.8(7) . 1_556
Cs3 Mn1 Cs1 61.45(8) . 1_556
Cs2 Mn1 Cs1 72.73(8) 1_556 1_556
O11 Mn1 Cs1 89.0(8) . 4_546
O18 Mn1 Cs1 100.5(7) 1_556 4_546
O1 Mn1 Cs1 38.6(5) . 4_546
O14 Mn1 Cs1 149.8(7) . 4_546
Cs3 Mn1 Cs1 100.43(11) . 4_546
Cs2 Mn1 Cs1 93.98(11) 1_556 4_546
Cs1 Mn1 Cs1 136.42(14) 1_556 4_546
O9 Mn2 O15 99.3(9) . .
O9 Mn2 O23 81.4(8) . .
O15 Mn2 O23 96.1(7) . .
O9 Mn2 O10 167.3(8) . .
O15 Mn2 O10 91.8(7) . .
O23 Mn2 O10 103.6(7) . .
O9 Mn2 O19 90.8(7) . .
O15 Mn2 O19 167.5(6) . .
O23 Mn2 O19 92.7(6) . .
O10 Mn2 O19 77.4(6) . .
O9 Mn2 Cl 93.2(6) . .
O15 Mn2 Cl 92.1(5) . .
O23 Mn2 Cl 170.8(5) . .
O10 Mn2 Cl 80.3(5) . .
O19 Mn2 Cl 79.8(4) . .
O9 Mn2 Cs3 108.8(6) . .
O15 Mn2 Cs3 127.8(6) . .
O23 Mn2 Cs3 48.5(5) . .
O10 Mn2 Cs3 68.1(5) . .
O19 Mn2 Cs3 54.1(4) . .
Cl Mn2 Cs3 127.9(2) . .
O9 Mn2 Cs2 52.8(6) . .
O15 Mn2 Cs2 52.4(5) . .
O23 Mn2 Cs2 68.2(5) . .
O10 Mn2 Cs2 139.9(4) . .
O19 Mn2 Cs2 139.9(4) . .
Cl Mn2 Cs2 114.3(2) . .
Cs3 Mn2 Cs2 116.67(8) . .
O17 Mn3 O24 98.2(10) 2_545 .
O17 Mn3 O12 98.9(11) 2_545 1_556
O24 Mn3 O12 112.0(8) . 1_556
O17 Mn3 O10 152.0(11) 2_545 4_545
O24 Mn3 O10 88.1(7) . 4_545
O12 Mn3 O10 103.9(7) 1_556 4_545
O17 Mn3 O19 86.0(9) 2_545 4_545
O24 Mn3 O19 154.1(8) . 4_545
O12 Mn3 O19 92.4(6) 1_556 4_545
O10 Mn3 O19 77.1(5) 4_545 4_545
O17 Mn3 Cs3 119.9(8) 2_545 4_545
O24 Mn3 Cs3 139.2(7) . 4_545
O12 Mn3 Cs3 52.2(5) 1_556 4_545
O10 Mn3 Cs3 65.3(4) 4_545 4_545
O19 Mn3 Cs3 51.5(4) 4_545 4_545
O22 Mn4 O16 96.7(8) 4_545 .
O22 Mn4 O21 111.2(7) 4_545 .
O16 Mn4 O21 102.3(7) . .
O22 Mn4 O13 132.3(8) 4_545 .
O16 Mn4 O13 96.8(7) . .
O21 Mn4 O13 110.2(6) . .
O22 Mn4 O15 88.4(8) 4_545 4_545
O16 Mn4 O15 160.8(7) . 4_545
O21 Mn4 O15 93.0(6) . 4_545
O13 Mn4 O15 66.7(6) . 4_545
O22 Mn4 P3 112.5(7) 4_545 .
O16 Mn4 P3 128.7(5) . .
O21 Mn4 P3 104.7(5) . .
O13 Mn4 P3 32.8(4) . .
O15 Mn4 P3 34.0(4) 4_545 .
O22 Mn4 K 171.6(5) 4_545 2
O16 Mn4 K 76.7(5) . 2
O21 Mn4 K 75.8(5) . 2
O13 Mn4 K 44.8(5) . 2
O15 Mn4 K 96.1(4) 4_545 2
P3 Mn4 K 68.88(15) . 2
O22 Mn4 Cs1 110.4(5) 4_545 3_556
O16 Mn4 Cs1 53.2(5) . 3_556
O21 Mn4 Cs1 133.7(5) . 3_556
O13 Mn4 Cs1 48.9(4) . 3_556
O15 Mn4 Cs1 107.7(4) 4_545 3_556
P3 Mn4 Cs1 76.88(14) . 3_556
K Mn4 Cs1 61.44(9) 2 3_556
O22 Mn4 Cs2 47.6(6) 4_545 3_556
O16 Mn4 Cs2 49.5(5) . 3_556
O21 Mn4 Cs2 120.9(4) . 3_556
O13 Mn4 Cs2 122.2(4) . 3_556
O15 Mn4 Cs2 130.3(5) 4_545 3_556
P3 Mn4 Cs2 134.03(16) . 3_556
K Mn4 Cs2 125.05(11) 2 3_556
Cs1 Mn4 Cs2 75.72(7) 3_556 3_556
O22 Mn4 Cs2 51.2(7) 4_545 4_545
O16 Mn4 Cs2 117.8(5) . 4_545
O21 Mn4 Cs2 136.7(5) . 4_545
O13 Mn4 Cs2 82.2(5) . 4_545
O15 Mn4 Cs2 52.7(5) 4_545 4_545
P3 Mn4 Cs2 63.23(14) . 4_545
K Mn4 Cs2 127.04(12) 2 4_545
Cs1 Mn4 Cs2 86.32(8) 3_556 4_545
Cs2 Mn4 Cs2 78.80(7) 3_556 4_545
O22 Mn4 Cs1 86.7(7) 4_545 4_546
O16 Mn4 Cs1 79.6(5) . 4_546
O21 Mn4 Cs1 35.9(4) . 4_546
O13 Mn4 Cs1 140.7(5) . 4_546
O15 Mn4 Cs1 119.3(5) 4_545 4_546
P3 Mn4 Cs1 140.12(16) . 4_546
K Mn4 Cs1 97.18(11) 2 4_546
Cs1 Mn4 Cs1 130.45(9) 3_556 4_546
Cs2 Mn4 Cs1 85.04(8) 3_556 4_546
Cs2 Mn4 Cs1 134.29(9) 4_545 4_546
O3 P1 O19 110.4(10) . .
O3 P1 O4 102.6(10) . .
O19 P1 O4 113.9(10) . .
O3 P1 O8 109.7(11) . .
O19 P1 O8 113.7(9) . .
O4 P1 O8 105.9(10) . .
O3 P1 Cs3 66.3(9) . .
O19 P1 Cs3 63.6(6) . .
O4 P1 Cs3 81.3(8) . .
O8 P1 Cs3 172.5(6) . .
O3 P1 K 47.3(8) . 2
O19 P1 K 129.4(7) . 2
O4 P1 K 55.4(6) . 2
O8 P1 K 116.6(6) . 2
Cs3 P1 K 65.86(13) . 2
O3 P1 Cs3 114.0(8) . 2_554
O19 P1 Cs3 135.7(6) . 2_554
O4 P1 Cs3 55.3(8) . 2_554
O8 P1 Cs3 50.8(6) . 2_554
Cs3 P1 Cs3 136.23(16) . 2_554
K P1 Cs3 82.93(14) 2 2_554
O5 P2 O17 110.5(14) . .
O5 P2 O12 110.9(11) . .
O17 P2 O12 108.7(15) . .
O5 P2 O18 113.6(13) . .
O17 P2 O18 108.3(14) . .
O12 P2 O18 104.6(13) . .
O5 P2 Cs3 50.0(8) . 4_544
O17 P2 Cs3 115.2(10) . 4_544
O12 P2 Cs3 62.3(7) . 4_544
O18 P2 Cs3 136.5(10) . 4_544
O5 P2 Cs2 166.9(8) . 2_544
O17 P2 Cs2 70.4(11) . 2_544
O12 P2 Cs2 80.3(7) . 2_544
O18 P2 Cs2 55.3(10) . 2_544
Cs3 P2 Cs2 142.3(2) 4_544 2_544
O7 P3 O16 109.3(11) . 2_554
O7 P3 O13 113.0(11) . .
O16 P3 O13 112.5(10) 2_554 .
O7 P3 O15 112.3(11) . 4_545
O16 P3 O15 108.5(10) 2_554 4_545
O13 P3 O15 101.0(11) . 4_545
O7 P3 Mn4 128.7(9) . .
O16 P3 Mn4 122.0(7) 2_554 .
O13 P3 Mn4 47.2(6) . .
O15 P3 Mn4 53.9(8) 4_545 .
O7 P3 K 76.3(9) . 2
O16 P3 K 133.2(7) 2_554 2
O13 P3 K 37.1(6) . 2
O15 P3 K 111.7(8) 4_545 2
Mn4 P3 K 68.53(16) . 2
O7 P3 Cs1 64.1(8) . 4_545
O16 P3 Cs1 57.8(7) 2_554 4_545
O13 P3 Cs1 164.4(7) . 4_545
O15 P3 Cs1 94.0(8) 4_545 4_545
Mn4 P3 Cs1 147.3(2) . 4_545
K P3 Cs1 138.87(16) 2 4_545
O7 P3 Cs2 144.0(9) . 4_545
O16 P3 Cs2 51.4(7) 2_554 4_545
O13 P3 Cs2 102.9(6) . 4_545
O15 P3 Cs2 60.8(7) 4_545 4_545
Mn4 P3 Cs2 78.29(14) . 4_545
K P3 Cs2 139.67(17) 2 4_545
Cs1 P3 Cs2 80.67(13) 4_545 4_545
O6 P4 O11 109.7(14) . 1_554
O6 P4 O9 104.5(13) . .
O11 P4 O9 108.4(14) 1_554 .
O6 P4 O2 113.3(12) . 4_444
O11 P4 O2 111.1(12) 1_554 4_444
O9 P4 O2 109.6(11) . 4_444
O6 P4 K 34.3(9) . .
O11 P4 K 130.8(12) 1_554 .
O9 P4 K 112.7(9) . .
O2 P4 K 79.4(8) 4_444 .
O6 P4 Cs1 164.2(10) . .
O11 P4 Cs1 62.4(10) 1_554 .
O9 P4 Cs1 91.1(8) . .
O2 P4 Cs1 61.7(8) 4_444 .
K P4 Cs1 139.70(19) . .
O6 P4 Cs2 106.3(9) . .
O11 P4 Cs2 50.6(10) 1_554 .
O9 P4 Cs2 60.3(9) . .
O2 P4 Cs2 140.4(8) 4_444 .
K P4 Cs2 140.09(19) . .
Cs1 P4 Cs2 79.67(13) . .
O6 P4 Cs3 101.9(10) . 1_554
O11 P4 Cs3 78.1(9) 1_554 1_554
O9 P4 Cs3 148.4(8) . 1_554
O2 P4 Cs3 42.6(7) 4_444 1_554
K P4 Cs3 80.91(15) . 1_554
Cs1 P4 Cs3 63.84(11) . 1_554
Cs2 P4 Cs3 127.06(17) . 1_554
O14 P5 O24 115.8(13) . .
O14 P5 O23 108.5(12) . .
O24 P5 O23 105.9(12) . .
O14 P5 O22 105.3(12) . .
O24 P5 O22 108.6(12) . .
O23 P5 O22 113.0(10) . .
O14 P5 Cs3 56.2(9) . .
O24 P5 Cs3 115.7(9) . .
O23 P5 Cs3 54.0(7) . .
O22 P5 Cs3 135.7(8) . .
O14 P5 Cs2 165.2(9) . .
O24 P5 Cs2 69.3(9) . .
O23 P5 Cs2 82.1(7) . .
O22 P5 Cs2 60.3(9) . .
Cs3 P5 Cs2 135.99(17) . .
O14 P5 Cs2 82.4(9) . 2_545
O24 P5 Cs2 82.5(9) . 2_545
O23 P5 Cs2 160.4(7) . 2_545
O22 P5 Cs2 47.5(7) . 2_545
Cs3 P5 Cs2 138.50(19) . 2_545
Cs2 P5 Cs2 84.57(12) . 2_545
O21 P6 O1 106.5(11) . .
O21 P6 O10 110.6(9) . 4_545
O1 P6 O10 109.8(10) . 4_545
O21 P6 O20 110.6(11) . .
O1 P6 O20 110.0(12) . .
O10 P6 O20 109.3(10) 4_545 .
O21 P6 Cs1 51.5(7) . 4_546
O1 P6 Cs1 58.4(8) . 4_546
O10 P6 Cs1 108.8(7) 4_545 4_546
O20 P6 Cs1 141.7(8) . 4_546
P6 O1 Mn1 141.6(12) . .
P6 O1 Cs1 97.6(9) . 4_546
Mn1 O1 Cs1 119.6(7) . 4_546
P4 O2 Bi2 140.3(12) 4_545 .
P4 O2 Cs3 118.2(9) 4_545 4_544
Bi2 O2 Cs3 99.3(6) . 4_544
P4 O2 Cs1 95.9(8) 4_545 4_545
Bi2 O2 Cs1 104.0(7) . 4_545
Cs3 O2 Cs1 79.5(4) 4_544 4_545
P1 O3 Bi1 136.7(12) . .
P1 O3 K 110.6(10) . 2
Bi1 O3 K 112.8(6) . 2
P1 O3 Cs3 89.5(10) . .
Bi1 O3 Cs3 99.3(7) . .
K O3 Cs3 79.2(6) 2 .
P1 O4 Bi2 142.1(10) . 3_455
P1 O4 K 100.8(7) . 2
Bi2 O4 K 108.0(6) 3_455 2
P1 O4 Cs3 102.5(9) . 2_554
Bi2 O4 Cs3 93.9(6) 3_455 2_554
K O4 Cs3 104.1(5) 2 2_554
P1 O4 Cs3 74.8(7) . .
Bi2 O4 Cs3 91.8(6) 3_455 .
K O4 Cs3 70.9(4) 2 .
Cs3 O4 Cs3 173.4(5) 2_554 .
P2 O5 Bi2 126.8(12) . .
P2 O5 Cs3 108.2(9) . 4_544
Bi2 O5 Cs3 99.5(5) . 4_544
P2 O5 Cs1 136.3(9) . 4_545
Bi2 O5 Cs1 93.5(6) . 4_545
Cs3 O5 Cs1 76.5(4) 4_544 4_545
P4 O6 Bi1 103.4(12) . .
P4 O6 K 127.8(12) . .
Bi1 O6 K 100.6(7) . .
P4 O6 Cs1 140.5(12) . 4_545
Bi1 O6 Cs1 96.8(6) . 4_545
K O6 Cs1 79.9(5) . 4_545
P3 O7 Bi1 137.4(13) . .
P3 O7 K 119.0(10) . .
Bi1 O7 K 102.3(6) . .
P3 O7 Cs1 93.3(9) . 4_545
Bi1 O7 Cs1 106.3(7) . 4_545
K O7 Cs1 77.2(5) . 4_545
P1 O8 Bi2 123.0(8) . 4_444
P1 O8 K 118.8(8) . .
Bi2 O8 K 111.8(6) 4_444 .
P1 O8 Cs3 107.0(7) . 2_554
Bi2 O8 Cs3 104.1(5) 4_444 2_554
K O8 Cs3 82.0(4) . 2_554
P4 O9 Mn2 150.2(13) . .
P4 O9 Bi1 99.4(10) . .
Mn2 O9 Bi1 103.7(9) . .
P4 O9 Cs2 97.8(10) . .
Mn2 O9 Cs2 99.4(8) . .
Bi1 O9 Cs2 93.4(6) . .
P6 O10 Mn2 130.0(9) 4_444 .
P6 O10 Mn3 129.4(8) 4_444 4_444
Mn2 O10 Mn3 98.9(6) . 4_444
P4 O11 Mn1 136.2(19) 1_556 .
P4 O11 Cs2 108.7(12) 1_556 1_556
Mn1 O11 Cs2 106.9(7) . 1_556
P4 O11 Cs1 95.5(10) 1_556 1_556
Mn1 O11 Cs1 104.4(9) . 1_556
Cs2 O11 Cs1 97.4(8) 1_556 1_556
P2 O12 Mn3 138.8(10) . 1_554
P2 O12 Bi2 111.5(9) . 2_544
Mn3 O12 Bi2 107.4(7) 1_554 2_544
P2 O12 Cs3 93.6(8) . 4_544
Mn3 O12 Cs3 97.9(6) 1_554 4_544
Bi2 O12 Cs3 92.7(5) 2_544 4_544
P3 O13 Mn4 100.1(8) . .
P3 O13 K 123.5(8) . 2
Mn4 O13 K 103.4(7) . 2
P3 O13 Cs1 137.3(10) . 3_556
Mn4 O13 Cs1 101.8(6) . 3_556
K O13 Cs1 86.1(4) 2 3_556
P5 O14 Mn1 119.9(13) . .
P5 O14 Cs3 100.6(11) . .
Mn1 O14 Cs3 95.7(8) . .
P5 O14 Cs1 135.7(11) . 1_556
Mn1 O14 Cs1 103.9(9) . 1_556
Cs3 O14 Cs1 80.1(5) . 1_556
P3 O15 Mn2 147.0(12) 4_444 .
P3 O15 Mn4 92.2(9) 4_444 4_444
Mn2 O15 Mn4 114.4(9) . 4_444
P3 O15 Cs2 96.4(8) 4_444 .
Mn2 O15 Cs2 99.4(6) . .
Mn4 O15 Cs2 96.6(6) 4_444 .
P3 O16 Mn4 140.2(10) 2 .
P3 O16 Cs2 107.5(8) 2 3_556
Mn4 O16 Cs2 103.1(6) . 3_556
P3 O16 Cs1 99.9(8) 2 3_556
Mn4 O16 Cs1 98.7(7) . 3_556
Cs2 O16 Cs1 101.0(4) 3_556 3_556
P2 O17 Mn3 161(2) . 2_544
P2 O17 Cs2 86.4(11) . 2_544
Mn3 O17 Cs2 105.4(10) 2_544 2_544
P2 O18 Mn1 128.1(15) . 1_554
P2 O18 Cs2 101.6(12) . 2_544
Mn1 O18 Cs2 120.7(10) 1_554 2_544
P2 O18 Cs2 105.8(13) . .
Mn1 O18 Cs2 93.3(10) 1_554 .
Cs2 O18 Cs2 103.0(7) 2_544 .
P1 O19 Mn3 133.6(9) . 4_444
P1 O19 Mn2 129.8(9) . .
Mn3 O19 Mn2 95.3(5) 4_444 .
P1 O19 Cs3 92.2(7) . .
Mn3 O19 Cs3 96.6(5) 4_444 .
Mn2 O19 Cs3 92.6(5) . .
P6 O20 Bi1 131.2(11) . .
P6 O20 K 116.8(9) . 2
Bi1 O20 K 101.0(7) . 2
P6 O20 Cs3 117.9(12) . .
Bi1 O20 Cs3 99.4(6) . .
K O20 Cs3 76.3(4) 2 .
P6 O21 Mn4 130.8(11) . .
P6 O21 Cs1 105.9(9) . 4_546
Mn4 O21 Cs1 120.8(6) . 4_546
P5 O22 Mn4 129.9(11) . 4_444
P5 O22 Cs2 111.1(9) . 2_545
Mn4 O22 Cs2 105.9(7) 4_444 2_545
P5 O22 Cs2 96.5(9) . .
Mn4 O22 Cs2 103.2(8) 4_444 .
Cs2 O22 Cs2 107.9(5) 2_545 .
P5 O23 Mn2 135.2(10) . .
P5 O23 Bi1 112.8(9) . .
Mn2 O23 Bi1 102.9(7) . .
P5 O23 Cs3 102.6(9) . .
Mn2 O23 Cs3 100.4(6) . .
Bi1 O23 Cs3 95.0(5) . .
P5 O24 Mn3 160.4(15) . .
P5 O24 Cs2 88.6(9) . .
Mn3 O24 Cs2 101.5(8) . .

loop_
_geom_bond_atom_site_label_1
_geom_bond_atom_site_label_2
_geom_bond_distance
_geom_bond_site_symmetry_2
Bi1 O3 2.134(17) .
Bi1 O20 2.219(19) .
Bi1 O7 2.268(18) .
Bi1 O6 2.65(2) .
Bi1 O23 2.681(19) .
Bi1 O9 2.71(2) .
Bi1 Cl 2.886(7) 4_545
Bi2 O4 2.153(16) 3_545
Bi2 O2 2.183(16) .
Bi2 O8 2.293(16) 4_545
Bi2 O5 2.313(16) .
Bi2 O12 2.708(17) 2_545
Bi2 Cl 2.897(7) 4_545
Cs1 O21 3.033(17) 4_443
Cs1 O13 3.193(15) 3_444
Cs1 O1 3.205(19) 4_443
Cs1 O16 3.360(18) 3_444
Cs1 O14 3.46(2) 1_554
Cs1 O2 3.51(2) 4_444
Cs1 O7 3.53(2) 4_444
Cs1 O11 3.53(3) 1_554
Cs1 O6 3.57(2) 4_444
Cs1 O5 3.78(2) 4_444
Cs2 O22 3.218(19) 2_544
Cs2 O18 3.27(3) 2_545
Cs2 O16 3.271(16) 3_444
Cs2 O11 3.28(2) 1_554
Cs2 O15 3.508(19) .
Cs2 O22 3.51(2) .
Cs2 O9 3.53(2) .
Cs2 O18 3.67(3) .
Cs2 O17 3.68(3) 2_545
Cs2 O24 3.75(2) .
Cs3 O5 3.028(19) 4_445
Cs3 O23 3.085(17) .
Cs3 O2 3.139(19) 4_445
Cs3 O14 3.15(2) .
Cs3 O8 3.225(15) 2
Cs3 O19 3.289(16) .
Cs3 O20 3.29(2) .
Cs3 O12 3.330(18) 4_445
Cs3 O4 3.35(2) 2
Cs3 O3 3.36(2) .
K O6 2.70(2) .
K O13 2.774(17) 2_554
K O8 2.901(16) .
K O3 2.94(2) 2_554
K O7 2.99(2) .
K O4 3.132(17) 2_554
K O20 3.22(2) 2_554
Cl Mn2 2.776(9) .
Cl Bi1 2.886(7) 4_444
Cl Bi2 2.897(7) 4_444
Mn1 O11 1.89(3) .
Mn1 O18 1.90(2) 1_556
Mn1 O1 1.909(18) .
Mn1 O14 2.00(2) .
Mn2 O9 2.07(2) .
Mn2 O15 2.095(16) .
Mn2 O23 2.134(17) .
Mn2 O10 2.155(15) .
Mn2 O19 2.231(16) .
Mn3 O17 1.99(2) 2_545
Mn3 O24 2.05(2) .
Mn3 O12 2.099(18) 1_556
Mn3 O10 2.177(16) 4_545
Mn3 O19 2.223(14) 4_545
Mn4 O22 1.940(17) 4_545
Mn4 O16 1.979(16) .
Mn4 O21 2.045(17) .
Mn4 O13 2.073(17) .
Mn4 O15 2.25(2) 4_545
P1 O3 1.503(16) .
P1 O19 1.506(14) .
P1 O4 1.538(16) .
P1 O8 1.567(17) .
P2 O5 1.465(19) .
P2 O17 1.53(2) .
P2 O12 1.537(19) .
P2 O18 1.56(2) .
P3 O7 1.507(18) .
P3 O16 1.508(17) 2_554
P3 O13 1.529(17) .
P3 O15 1.556(16) 4_545
P4 O6 1.47(2) .
P4 O11 1.50(2) 1_554
P4 O9 1.52(2) .
P4 O2 1.523(17) 4_444
P5 O14 1.49(3) .
P5 O24 1.51(2) .
P5 O23 1.518(18) .
P5 O22 1.594(16) .
P6 O21 1.492(15) .
P6 O1 1.525(17) .
P6 O10 1.533(16) 4_545
P6 O20 1.566(18) .
O1 Cs1 3.205(19) 4_546
O2 P4 1.523(17) 4_545
O2 Cs3 3.139(19) 4_544
O2 Cs1 3.507(19) 4_545
O3 K 2.94(2) 2
O4 Bi2 2.153(16) 3_455
O4 K 3.132(17) 2
O4 Cs3 3.35(2) 2_554
O5 Cs3 3.028(19) 4_544
O5 Cs1 3.78(2) 4_545
O6 Cs1 3.57(2) 4_545
O7 Cs1 3.53(2) 4_545
O8 Bi2 2.293(16) 4_444
O8 Cs3 3.225(15) 2_554
O10 P6 1.533(16) 4_444
O10 Mn3 2.177(16) 4_444
O11 P4 1.50(2) 1_556
O11 Cs2 3.28(2) 1_556
O11 Cs1 3.53(3) 1_556
O12 Mn3 2.099(18) 1_554
O12 Bi2 2.708(17) 2_544
O12 Cs3 3.330(18) 4_544
O13 K 2.774(17) 2
O13 Cs1 3.193(15) 3_556
O14 Cs1 3.46(2) 1_556
O15 P3 1.556(16) 4_444
O15 Mn4 2.25(2) 4_444
O16 P3 1.508(17) 2
O16 Cs2 3.271(16) 3_556
O16 Cs1 3.360(18) 3_556
O17 Mn3 1.99(2) 2_544
O17 Cs2 3.68(3) 2_544
O18 Mn1 1.90(2) 1_554
O18 Cs2 3.27(3) 2_544
O19 Mn3 2.223(14) 4_444
O20 K 3.22(2) 2
O21 Cs1 3.033(17) 4_546
O22 Mn4 1.940(17) 4_444
O22 Cs2 3.218(19) 2_545
